data_4519234
loop_
_publ_author_name
'Tanpure, Sudhakar Dattatray'
'Kuo, Tung-Chun'
'Cheng, Mu-Jeng'
'Liu, Rai-Shung'

_publ_section_title
;
 Gold(I)-Catalyzed Highly Diastereo- and Enantioselective Constructions of
 Bicyclo[3.2.1]oct-6-ene Frameworks via (4 + 3)-Cycloadditions
;
_journal_name_full 'ACS Catalysis'
_journal_page_first 536
_journal_page_last 543
_journal_paper_doi 10.1021/acscatal.1c04483
_journal_year 2021
_chemical_formula_sum 'C31 H28 O'
_chemical_formula_weight 416.53
_space_group_crystal_system monoclinic
_space_group_IT_number 14
_space_group_name_Hall '-P 2ybc'
_space_group_name_H-M_alt 'P 1 21/c 1'
_atom_sites_solution_hydrogens geom
_audit_creation_method SHELXL-2014/6
_cell_angle_alpha 90
_cell_angle_beta 103.026(3)
_cell_angle_gamma 90
_cell_formula_units_Z 4
_cell_length_a 12.4660(11)
_cell_length_b 10.8013(9)
_cell_length_c 17.4755(15)
_cell_measurement_reflns_used 5645
_cell_measurement_temperature 99(2)
_cell_measurement_theta_max 25.6261
_cell_measurement_theta_min 2.2330
_cell_volume 2292.5(3)
_computing_cell_refinement 'SAINT V8.34A (Bruker AXS Inc., 2013)'
_computing_data_collection 'APEX2 (Bruker AXS, 2010)'
_computing_data_reduction 'SAINT V8.34A (Bruker AXS Inc., 2013)'
_computing_molecular_graphics 'SHELXTL (Sheldrick, 2008)'
_computing_publication_material SHELXTL
_computing_structure_refinement 'SHELXL-2014/6 (Sheldrick, 2014)'
_diffrn_ambient_temperature 99(2)
_diffrn_detector_area_resol_mean 8.3333
_diffrn_measured_fraction_theta_full 0.999
_diffrn_measured_fraction_theta_max 0.998
_diffrn_measurement_device_type 'Bruker APEX-II CCD'
_diffrn_measurement_method '\f and \w scans'
_diffrn_radiation_type MoK\a
_diffrn_radiation_wavelength 0.71073
_diffrn_reflns_av_R_equivalents 0.0544
_diffrn_reflns_av_unetI/netI 0.0347
_diffrn_reflns_Laue_measured_fraction_full 0.999
_diffrn_reflns_Laue_measured_fraction_max 0.998
_diffrn_reflns_limit_h_max 13
_diffrn_reflns_limit_h_min -15
_diffrn_reflns_limit_k_max 13
_diffrn_reflns_limit_k_min -13
_diffrn_reflns_limit_l_max 21
_diffrn_reflns_limit_l_min -19
_diffrn_reflns_number 32028
_diffrn_reflns_point_group_measured_fraction_full 0.999
_diffrn_reflns_point_group_measured_fraction_max 0.998
_diffrn_reflns_theta_full 25.242
_diffrn_reflns_theta_max 26.446
_diffrn_reflns_theta_min 1.677
_exptl_absorpt_coefficient_mu 0.071
_exptl_absorpt_correction_T_max 0.7454
_exptl_absorpt_correction_T_min 0.6608
_exptl_absorpt_correction_type multi-scan
_exptl_absorpt_process_details 'SADABS V2014/4 (Bruker AXS Inc.)'
_exptl_crystal_colour colorless
_exptl_crystal_density_diffrn 1.207
_exptl_crystal_density_meas ?
_exptl_crystal_density_method 'not measured'
_exptl_crystal_description lump
_exptl_crystal_F_000 888
_exptl_crystal_size_max 0.20
_exptl_crystal_size_mid 0.20
_exptl_crystal_size_min 0.18
_refine_diff_density_max 0.280
_refine_diff_density_min -0.235
_refine_diff_density_rms 0.048
_refine_ls_extinction_method none
_refine_ls_goodness_of_fit_ref 1.021
_refine_ls_hydrogen_treatment constr
_refine_ls_matrix_type full
_refine_ls_number_parameters 292
_refine_ls_number_reflns 4715
_refine_ls_number_restraints 0
_refine_ls_restrained_S_all 1.021
_refine_ls_R_factor_all 0.0606
_refine_ls_R_factor_gt 0.0415
_refine_ls_shift/su_max 0.000
_refine_ls_shift/su_mean 0.000
_refine_ls_structure_factor_coef Fsqd
_refine_ls_weighting_details 'w=1/[\s^2^(Fo^2^)+(0.0470P)^2^+0.8888P] where P=(Fo^2^+2Fc^2^)/3'
_refine_ls_weighting_scheme calc
_refine_ls_wR_factor_gt 0.0947
_refine_ls_wR_factor_ref 0.1048
_reflns_Friedel_coverage 0.000
_reflns_number_gt 3663
_reflns_number_total 4715
_reflns_threshold_expression 'I > 2\s(I)'
_cod_data_source_file cs1c04483_si_002.cif
_cod_data_source_block mo_210530lt_0m
_cod_depositor_comments
;
The following automatic conversions were performed:

data item '_exptl_crystal_density_meas' value 'not measured' was
changed to '?' -- the value is perceived as not measured.

Automatic conversion script
Id: cif_fix_values 7556 2019-12-06 15:28:31Z antanas 
;
_cod_original_sg_symbol_H-M 'P 21/c'
_cod_database_code 4519234
_shelx_space_group_comment
;
The symmetry employed for this shelxl refinement is uniquely defined
by the following loop, which should always be used as a source of
symmetry information in preference to the above space-group names.
They are only intended as comments.
;
_shelxl_version_number 2014/6

loop_
_space_group_symop_operation_xyz
'x, y, z'
'-x, y+1/2, -z+1/2'
'-x, -y, -z'
'x, -y-1/2, z-1/2'

loop_
_atom_site_label
_atom_site_type_symbol
_atom_site_fract_x
_atom_site_fract_y
_atom_site_fract_z
_atom_site_U_iso_or_equiv
_atom_site_adp_type
_atom_site_occupancy
_atom_site_site_symmetry_order
_atom_site_calc_flag
_atom_site_refinement_flags_posn
_atom_site_refinement_flags_adp
_atom_site_refinement_flags_occupancy
_atom_site_disorder_assembly
_atom_site_disorder_group
O1 O 0.11321(8) 0.55363(9) 0.13250(6) 0.0176(2) Uani 1 1 d . . . . .
C1 C 0.44668(13) 0.35357(14) 0.07752(9) 0.0229(3) Uani 1 1 d . . . . .
H1 H 0.4999 0.3178 0.0530 0.028 Uiso 1 1 calc R U . . .
C2 C 0.47798(12) 0.40084(14) 0.15286(9) 0.0210(3) Uani 1 1 d . . . . .
H9 H 0.5530 0.3967 0.1801 0.025 Uiso 1 1 calc R U . . .
C3 C 0.40108(12) 0.45406(13) 0.18888(9) 0.0186(3) Uani 1 1 d . . . . .
H6 H 0.4242 0.4885 0.2400 0.022 Uiso 1 1 calc R U . . .
C4 C 0.28978(11) 0.45760(12) 0.15069(8) 0.0162(3) Uani 1 1 d . . . . .
C5 C 0.20536(11) 0.51170(13) 0.18701(8) 0.0162(3) Uani 1 1 d . . . . .
C6 C 0.19056(11) 0.53372(12) 0.26086(8) 0.0152(3) Uani 1 1 d . . . . .
C7 C 0.08580(11) 0.59597(12) 0.25168(8) 0.0157(3) Uani 1 1 d . . . . .
C8 C 0.03751(12) 0.64255(13) 0.31844(8) 0.0170(3) Uani 1 1 d . . . . .
H27 H 0.0214 0.7327 0.3091 0.020 Uiso 1 1 calc R U . . .
C9 C -0.07087(12) 0.57876(13) 0.32082(8) 0.0175(3) Uani 1 1 d . . . . .
C10 C -0.09110(12) 0.45506(14) 0.29917(9) 0.0197(3) Uani 1 1 d . . . . .
H3 H -0.0362 0.4086 0.2820 0.024 Uiso 1 1 calc R U . . .
C11 C -0.19001(13) 0.39896(15) 0.30230(9) 0.0243(3) Uani 1 1 d . . . . .
H28 H -0.2020 0.3144 0.2879 0.029 Uiso 1 1 calc R U . . .
C12 C -0.27142(13) 0.46574(16) 0.32641(9) 0.0265(4) Uani 1 1 d . . . . .
H2 H -0.3394 0.4273 0.3282 0.032 Uiso 1 1 calc R U . . .
C13 C -0.15389(12) 0.64450(15) 0.34472(9) 0.0221(3) Uani 1 1 d . . . . .
H4 H -0.1423 0.7291 0.3591 0.027 Uiso 1 1 calc R U . . .
C14 C -0.25323(13) 0.58887(16) 0.34792(9) 0.0271(4) Uani 1 1 d . . . . .
H5 H -0.3085 0.6350 0.3648 0.033 Uiso 1 1 calc R U . . .
C15 C 0.12677(12) 0.63075(13) 0.39801(8) 0.0174(3) Uani 1 1 d . . . . .
C16 C 0.18100(12) 0.50317(13) 0.39925(8) 0.0171(3) Uani 1 1 d . . . . .
H23 H 0.1256 0.4384 0.3793 0.021 Uiso 1 1 calc R U . . .
H22 H 0.2213 0.4808 0.4530 0.021 Uiso 1 1 calc R U . . .
C17 C 0.26118(11) 0.52025(13) 0.34386(8) 0.0160(3) Uani 1 1 d . . . . .
C18 C 0.04297(12) 0.60529(13) 0.17373(8) 0.0169(3) Uani 1 1 d . . . . .
C19 C 0.33693(13) 0.35886(15) 0.03815(9) 0.0240(3) Uani 1 1 d . . . . .
H8 H 0.3150 0.3274 -0.0138 0.029 Uiso 1 1 calc R U . . .
C20 C 0.25926(12) 0.40999(13) 0.07441(9) 0.0196(3) Uani 1 1 d . . . . .
H7 H 0.1842 0.4128 0.0471 0.023 Uiso 1 1 calc R U . . .
C21 C -0.06001(12) 0.65920(14) 0.12592(9) 0.0214(3) Uani 1 1 d . . . . .
H10 H -0.1039 0.6938 0.1608 0.032 Uiso 1 1 calc R U . . .
H11 H -0.1024 0.5945 0.0931 0.032 Uiso 1 1 calc R U . . .
H12 H -0.0418 0.7249 0.0923 0.032 Uiso 1 1 calc R U . . .
C22 C 0.29957(12) 0.65239(13) 0.36593(8) 0.0180(3) Uani 1 1 d . . . . .
H16 H 0.3681 0.6857 0.3608 0.022 Uiso 1 1 calc R U . . .
C23 C 0.22417(12) 0.71440(13) 0.39325(8) 0.0190(3) Uani 1 1 d . . . . .
C24 C 0.22502(14) 0.84953(14) 0.41312(10) 0.0269(4) Uani 1 1 d . . . . .
H13 H 0.2911 0.8883 0.4022 0.040 Uiso 1 1 calc R U . . .
H15 H 0.2252 0.8593 0.4689 0.040 Uiso 1 1 calc R U . . .
H14 H 0.1593 0.8893 0.3812 0.040 Uiso 1 1 calc R U . . .
C25 C 0.34747(12) 0.41938(13) 0.35732(8) 0.0163(3) Uani 1 1 d . . . . .
C26 C 0.32298(12) 0.30194(13) 0.32518(9) 0.0184(3) Uani 1 1 d . . . . .
H21 H 0.2526 0.2866 0.2921 0.022 Uiso 1 1 calc R U . . .
C27 C 0.39967(13) 0.20732(14) 0.34071(9) 0.0218(3) Uani 1 1 d . . . . .
H20 H 0.3817 0.1279 0.3181 0.026 Uiso 1 1 calc R U . . .
C28 C 0.50292(12) 0.22806(14) 0.38931(9) 0.0224(3) Uani 1 1 d . . . . .
H19 H 0.5557 0.1632 0.4000 0.027 Uiso 1 1 calc R U . . .
C29 C 0.52794(13) 0.34404(14) 0.42190(9) 0.0221(3) Uani 1 1 d . . . . .
H18 H 0.5981 0.3588 0.4555 0.026 Uiso 1 1 calc R U . . .
C30 C 0.45119(12) 0.43921(14) 0.40586(8) 0.0193(3) Uani 1 1 d . . . . .
H17 H 0.4696 0.5187 0.4282 0.023 Uiso 1 1 calc R U . . .
C31 C 0.07981(13) 0.65697(15) 0.46977(9) 0.0234(3) Uani 1 1 d . . . . .
H24 H 0.1391 0.6534 0.5173 0.035 Uiso 1 1 calc R U . . .
H25 H 0.0238 0.5949 0.4732 0.035 Uiso 1 1 calc R U . . .
H26 H 0.0464 0.7396 0.4650 0.035 Uiso 1 1 calc R U . . .

loop_
_atom_site_aniso_label
_atom_site_aniso_U_11
_atom_site_aniso_U_22
_atom_site_aniso_U_33
_atom_site_aniso_U_23
_atom_site_aniso_U_13
_atom_site_aniso_U_12
O1 0.0171(5) 0.0197(5) 0.0157(5) 0.0006(4) 0.0033(4) 0.0023(4)
C1 0.0235(8) 0.0217(8) 0.0263(9) 0.0003(6) 0.0111(6) 0.0057(6)
C2 0.0173(7) 0.0208(7) 0.0251(8) 0.0020(6) 0.0055(6) 0.0011(6)
C3 0.0198(7) 0.0170(7) 0.0194(8) -0.0006(6) 0.0052(6) -0.0022(6)
C4 0.0185(7) 0.0129(7) 0.0182(7) 0.0021(5) 0.0064(6) -0.0006(5)
C5 0.0148(7) 0.0146(7) 0.0184(7) 0.0013(5) 0.0020(5) -0.0010(5)
C6 0.0155(7) 0.0115(6) 0.0189(7) -0.0003(5) 0.0044(5) -0.0020(5)
C7 0.0151(7) 0.0137(6) 0.0189(7) 0.0001(5) 0.0050(5) -0.0011(5)
C8 0.0189(7) 0.0135(7) 0.0193(8) 0.0002(5) 0.0053(6) 0.0021(6)
C9 0.0174(7) 0.0204(7) 0.0144(7) 0.0019(5) 0.0028(5) 0.0028(6)
C10 0.0176(7) 0.0203(7) 0.0211(8) 0.0002(6) 0.0040(6) 0.0019(6)
C11 0.0234(8) 0.0246(8) 0.0238(8) 0.0011(6) 0.0033(6) -0.0034(7)
C12 0.0173(8) 0.0388(9) 0.0234(8) 0.0028(7) 0.0047(6) -0.0047(7)
C13 0.0209(8) 0.0230(8) 0.0227(8) -0.0009(6) 0.0056(6) 0.0040(6)
C14 0.0199(8) 0.0378(9) 0.0246(9) -0.0004(7) 0.0072(6) 0.0076(7)
C15 0.0189(7) 0.0164(7) 0.0171(7) -0.0014(5) 0.0045(6) 0.0004(6)
C16 0.0177(7) 0.0178(7) 0.0154(7) 0.0008(5) 0.0031(6) -0.0003(6)
C17 0.0171(7) 0.0150(7) 0.0156(7) -0.0003(5) 0.0029(5) -0.0006(6)
C18 0.0167(7) 0.0153(7) 0.0200(8) -0.0008(6) 0.0069(6) 0.0004(6)
C19 0.0280(9) 0.0265(8) 0.0179(8) -0.0026(6) 0.0060(6) 0.0033(7)
C20 0.0191(7) 0.0205(7) 0.0187(8) 0.0018(6) 0.0033(6) 0.0014(6)
C21 0.0186(7) 0.0231(8) 0.0215(8) 0.0006(6) 0.0026(6) 0.0036(6)
C22 0.0172(7) 0.0164(7) 0.0189(8) -0.0004(6) 0.0011(6) -0.0027(6)
C23 0.0206(8) 0.0174(7) 0.0171(8) -0.0022(6) 0.0005(6) -0.0005(6)
C24 0.0282(9) 0.0186(8) 0.0338(10) -0.0062(7) 0.0064(7) -0.0013(7)
C25 0.0183(7) 0.0170(7) 0.0145(7) 0.0021(5) 0.0057(5) 0.0004(6)
C26 0.0182(7) 0.0184(7) 0.0184(8) 0.0013(6) 0.0036(6) -0.0019(6)
C27 0.0266(8) 0.0183(7) 0.0211(8) -0.0001(6) 0.0070(6) -0.0004(6)
C28 0.0216(8) 0.0247(8) 0.0218(8) 0.0028(6) 0.0066(6) 0.0088(6)
C29 0.0190(7) 0.0292(8) 0.0173(8) 0.0002(6) 0.0027(6) 0.0029(6)
C30 0.0196(7) 0.0212(7) 0.0172(8) -0.0025(6) 0.0042(6) -0.0013(6)
C31 0.0262(8) 0.0263(8) 0.0182(8) -0.0026(6) 0.0060(6) 0.0021(7)

loop_
_atom_type_symbol
_atom_type_description
_atom_type_scat_dispersion_real
_atom_type_scat_dispersion_imag
_atom_type_scat_source
C C 0.0033 0.0016 'International Tables Vol C Tables 4.2.6.8 and 6.1.1.4'
H H 0.0000 0.0000 'International Tables Vol C Tables 4.2.6.8 and 6.1.1.4'
O O 0.0106 0.0060 'International Tables Vol C Tables 4.2.6.8 and 6.1.1.4'

loop_
_geom_angle_atom_site_label_1
_geom_angle_atom_site_label_2
_geom_angle_atom_site_label_3
_geom_angle
_geom_angle_site_symmetry_1
_geom_angle_site_symmetry_3
_geom_angle_publ_flag
C18 O1 C5 107.39(11) . . ?
C2 C1 C19 119.46(14) . . ?
C2 C1 H1 120.3 . . ?
C19 C1 H1 120.3 . . ?
C1 C2 C3 120.67(14) . . ?
C1 C2 H9 119.7 . . ?
C3 C2 H9 119.7 . . ?
C2 C3 C4 120.56(14) . . ?
C2 C3 H6 119.7 . . ?
C4 C3 H6 119.7 . . ?
C3 C4 C20 118.18(13) . . ?
C3 C4 C5 122.40(13) . . ?
C20 C4 C5 119.41(13) . . ?
C6 C5 O1 108.88(12) . . ?
C6 C5 C4 137.84(13) . . ?
O1 C5 C4 113.28(12) . . ?
C5 C6 C7 106.70(12) . . ?
C5 C6 C17 135.30(13) . . ?
C7 C6 C17 117.61(12) . . ?
C18 C7 C6 106.77(13) . . ?
C18 C7 C8 128.10(13) . . ?
C6 C7 C8 125.12(12) . . ?
C7 C8 C9 112.29(12) . . ?
C7 C8 C15 109.16(11) . . ?
C9 C8 C15 113.10(12) . . ?
C7 C8 H27 107.3 . . ?
C9 C8 H27 107.3 . . ?
C15 C8 H27 107.3 . . ?
C13 C9 C10 117.88(14) . . ?
C13 C9 C8 119.99(13) . . ?
C10 C9 C8 122.13(13) . . ?
C11 C10 C9 121.05(14) . . ?
C11 C10 H3 119.5 . . ?
C9 C10 H3 119.5 . . ?
C12 C11 C10 120.22(15) . . ?
C12 C11 H28 119.9 . . ?
C10 C11 H28 119.9 . . ?
C11 C12 C14 119.70(15) . . ?
C11 C12 H2 120.1 . . ?
C14 C12 H2 120.1 . . ?
C14 C13 C9 121.36(15) . . ?
C14 C13 H4 119.3 . . ?
C9 C13 H4 119.3 . . ?
C12 C14 C13 119.79(15) . . ?
C12 C14 H5 120.1 . . ?
C13 C14 H5 120.1 . . ?
C31 C15 C23 113.03(12) . . ?
C31 C15 C16 113.89(12) . . ?
C23 C15 C16 100.29(11) . . ?
C31 C15 C8 112.61(12) . . ?
C23 C15 C8 108.35(11) . . ?
C16 C15 C8 107.83(11) . . ?
C15 C16 C17 103.20(11) . . ?
C15 C16 H23 111.1 . . ?
C17 C16 H23 111.1 . . ?
C15 C16 H22 111.1 . . ?
C17 C16 H22 111.1 . . ?
H23 C16 H22 109.1 . . ?
C25 C17 C6 117.05(12) . . ?
C25 C17 C22 117.57(12) . . ?
C6 C17 C22 103.41(11) . . ?
C25 C17 C16 110.68(11) . . ?
C6 C17 C16 106.86(11) . . ?
C22 C17 C16 99.38(11) . . ?
C7 C18 O1 110.21(12) . . ?
C7 C18 C21 133.84(14) . . ?
O1 C18 C21 115.95(12) . . ?
C20 C19 C1 120.14(14) . . ?
C20 C19 H8 119.9 . . ?
C1 C19 H8 119.9 . . ?
C19 C20 C4 120.94(14) . . ?
C19 C20 H7 119.5 . . ?
C4 C20 H7 119.5 . . ?
C18 C21 H10 109.5 . . ?
C18 C21 H11 109.5 . . ?
H10 C21 H11 109.5 . . ?
C18 C21 H12 109.5 . . ?
H10 C21 H12 109.5 . . ?
H11 C21 H12 109.5 . . ?
C23 C22 C17 110.82(13) . . ?
C23 C22 H16 124.6 . . ?
C17 C22 H16 124.6 . . ?
C22 C23 C24 127.28(14) . . ?
C22 C23 C15 110.88(12) . . ?
C24 C23 C15 121.74(13) . . ?
C23 C24 H13 109.5 . . ?
C23 C24 H15 109.5 . . ?
H13 C24 H15 109.5 . . ?
C23 C24 H14 109.5 . . ?
H13 C24 H14 109.5 . . ?
H15 C24 H14 109.5 . . ?
C26 C25 C30 118.31(13) . . ?
C26 C25 C17 120.66(13) . . ?
C30 C25 C17 120.92(13) . . ?
C27 C26 C25 120.97(14) . . ?
C27 C26 H21 119.5 . . ?
C25 C26 H21 119.5 . . ?
C26 C27 C28 120.26(14) . . ?
C26 C27 H20 119.9 . . ?
C28 C27 H20 119.9 . . ?
C29 C28 C27 119.29(14) . . ?
C29 C28 H19 120.4 . . ?
C27 C28 H19 120.4 . . ?
C28 C29 C30 120.42(14) . . ?
C28 C29 H18 119.8 . . ?
C30 C29 H18 119.8 . . ?
C29 C30 C25 120.75(14) . . ?
C29 C30 H17 119.6 . . ?
C25 C30 H17 119.6 . . ?
C15 C31 H24 109.5 . . ?
C15 C31 H25 109.5 . . ?
H24 C31 H25 109.5 . . ?
C15 C31 H26 109.5 . . ?
H24 C31 H26 109.5 . . ?
H25 C31 H26 109.5 . . ?

loop_
_geom_bond_atom_site_label_1
_geom_bond_atom_site_label_2
_geom_bond_distance
_geom_bond_site_symmetry_2
_geom_bond_publ_flag
O1 C18 1.3717(17) . ?
O1 C5 1.3924(16) . ?
C1 C2 1.384(2) . ?
C1 C19 1.387(2) . ?
C1 H1 0.9500 . ?
C2 C3 1.385(2) . ?
C2 H9 0.9500 . ?
C3 C4 1.398(2) . ?
C3 H6 0.9500 . ?
C4 C20 1.399(2) . ?
C4 C5 1.467(2) . ?
C5 C6 1.365(2) . ?
C6 C7 1.4453(19) . ?
C6 C17 1.5246(19) . ?
C7 C18 1.350(2) . ?
C7 C8 1.514(2) . ?
C8 C9 1.525(2) . ?
C8 C15 1.5782(19) . ?
C8 H27 1.0000 . ?
C9 C13 1.394(2) . ?
C9 C10 1.396(2) . ?
C10 C11 1.386(2) . ?
C10 H3 0.9500 . ?
C11 C12 1.386(2) . ?
C11 H28 0.9500 . ?
C12 C14 1.387(2) . ?
C12 H2 0.9500 . ?
C13 C14 1.389(2) . ?
C13 H4 0.9500 . ?
C14 H5 0.9500 . ?
C15 C31 1.525(2) . ?
C15 C23 1.531(2) . ?
C15 C16 1.5330(19) . ?
C16 C17 1.551(2) . ?
C16 H23 0.9900 . ?
C16 H22 0.9900 . ?
C17 C25 1.5118(19) . ?
C17 C22 1.5270(19) . ?
C18 C21 1.484(2) . ?
C19 C20 1.386(2) . ?
C19 H8 0.9500 . ?
C20 H7 0.9500 . ?
C21 H10 0.9800 . ?
C21 H11 0.9800 . ?
C21 H12 0.9800 . ?
C22 C23 1.328(2) . ?
C22 H16 0.9500 . ?
C23 C24 1.500(2) . ?
C24 H13 0.9800 . ?
C24 H15 0.9800 . ?
C24 H14 0.9800 . ?
C25 C26 1.393(2) . ?
C25 C30 1.394(2) . ?
C26 C27 1.384(2) . ?
C26 H21 0.9500 . ?
C27 C28 1.391(2) . ?
C27 H20 0.9500 . ?
C28 C29 1.382(2) . ?
C28 H19 0.9500 . ?
C29 C30 1.389(2) . ?
C29 H18 0.9500 . ?
C30 H17 0.9500 . ?
C31 H24 0.9800 . ?
C31 H25 0.9800 . ?
C31 H26 0.9800 . ?
